data_4336433
loop_
_publ_author_name
'Nadia Marino'
'Donatella Armentano'
'Teresa F. Mastropietro'
'Miguel Julve'
'Giovanni De Munno'
'Jos\'e Mart\'inez-Lillo'

_publ_section_title
;
 Cubane-Type CuII4 and MnII2MnIII2 Complexes Based on Pyridoxine: A
 Versatile Ligand for Metal Assembling
;
_journal_name_full 'Inorganic Chemistry'
_journal_page_first 11934
_journal_page_last 11943
_journal_paper_doi 10.1021/ic4016355
_journal_volume 52
_journal_year 2013
_chemical_formula_sum 'C32 H44 Cl4 Cu4 N4 O14'
_chemical_formula_weight 1104.67
_chemical_name_systematic
; 
 ? 
;
_space_group_IT_number 43
_symmetry_cell_setting orthorhombic
_symmetry_space_group_name_Hall 'F 2 -2d'
_symmetry_space_group_name_H-M 'F d d 2'
_atom_sites_solution_hydrogens geom
_atom_sites_solution_primary direct
_atom_sites_solution_secondary difmap
_audit_creation_method SHELXL-97
_cell_angle_alpha 90.00
_cell_angle_beta 90.00
_cell_angle_gamma 90.00
_cell_formula_units_Z 8
_cell_length_a 31.315(2)
_cell_length_b 13.7554(8)
_cell_length_c 17.9847(8)
_cell_measurement_reflns_used 8967
_cell_measurement_temperature 100(2)
_cell_measurement_theta_max 25.37
_cell_measurement_theta_min 2.60
_cell_volume 7746.9(8)
_computing_cell_refinement 'Bruker APEX'
_computing_data_collection 'Bruker APEX2'
_computing_data_reduction 'Bruker SAINT'
_computing_molecular_graphics 'Bruker SHELXTL'
_computing_publication_material 'Bruker SHELXTL'
_computing_structure_refinement 'SHELXL-97 (Sheldrick, 2008)'
_computing_structure_solution 'SHELXS-97 (Sheldrick, 2008)'
_diffrn_ambient_temperature 100(2)
_diffrn_measured_fraction_theta_full 1.000
_diffrn_measured_fraction_theta_max 1.000
_diffrn_measurement_device_type 'CCD area detector'
_diffrn_measurement_method 'phi and omega scans'
_diffrn_radiation_monochromator graphite
_diffrn_radiation_source 'fine-focus sealed tube'
_diffrn_radiation_type MoK\a
_diffrn_radiation_wavelength 0.71073
_diffrn_reflns_av_R_equivalents 0.0701
_diffrn_reflns_av_sigmaI/netI 0.0384
_diffrn_reflns_limit_h_max 36
_diffrn_reflns_limit_h_min -38
_diffrn_reflns_limit_k_max 16
_diffrn_reflns_limit_k_min -16
_diffrn_reflns_limit_l_max 21
_diffrn_reflns_limit_l_min -22
_diffrn_reflns_number 36901
_diffrn_reflns_theta_full 25.82
_diffrn_reflns_theta_max 25.82
_diffrn_reflns_theta_min 1.97
_exptl_absorpt_coefficient_mu 2.516
_exptl_absorpt_correction_T_max 0.9283
_exptl_absorpt_correction_T_min 0.7522
_exptl_absorpt_correction_type multi-scan
_exptl_absorpt_process_details sadabs
_exptl_crystal_colour green
_exptl_crystal_density_diffrn 1.894
_exptl_crystal_description polyhedral
_exptl_crystal_F_000 4480
_exptl_crystal_size_max 0.12
_exptl_crystal_size_mid 0.10
_exptl_crystal_size_min 0.03
_refine_diff_density_max 0.543
_refine_diff_density_min -0.549
_refine_diff_density_rms 0.080
_refine_ls_abs_structure_details 'Flack H D (1983), Acta Cryst. A39, 876-881'
_refine_ls_abs_structure_Flack 0.311(14)
_refine_ls_extinction_method none
_refine_ls_goodness_of_fit_ref 1.055
_refine_ls_hydrogen_treatment mixed
_refine_ls_matrix_type full
_refine_ls_number_parameters 269
_refine_ls_number_reflns 3728
_refine_ls_number_restraints 233
_refine_ls_restrained_S_all 1.031
_refine_ls_R_factor_all 0.0453
_refine_ls_R_factor_gt 0.0343
_refine_ls_shift/su_max 0.000
_refine_ls_shift/su_mean 0.000
_refine_ls_structure_factor_coef Fsqd
_refine_ls_weighting_details 'calc w=1/[\s^2^(Fo^2^)+(0.0502P)^2^+3.8363P] where P=(Fo^2^+2Fc^2^)/3'
_refine_ls_weighting_scheme calc
_refine_ls_wR_factor_gt 0.0805
_refine_ls_wR_factor_ref 0.0854
_reflns_number_gt 3198
_reflns_number_total 3728
_reflns_threshold_expression >2sigma(I)
_cod_data_source_file ic4016355_si_002.cif
_cod_data_source_block cub61
_cod_original_cell_volume 7747.0(8)
_cod_database_code 4336433

loop_
_symmetry_equiv_pos_as_xyz
'x, y, z'
'-x, -y, z'
'x+1/4, -y+1/4, z+1/4'
'-x+1/4, y+1/4, z+1/4'
'x, y+1/2, z+1/2'
'-x, -y+1/2, z+1/2'
'x+1/4, -y+3/4, z+3/4'
'-x+1/4, y+3/4, z+3/4'
'x+1/2, y, z+1/2'
'-x+1/2, -y, z+1/2'
'x+3/4, -y+1/4, z+3/4'
'-x+3/4, y+1/4, z+3/4'
'x+1/2, y+1/2, z'
'-x+1/2, -y+1/2, z'
'x+3/4, -y+3/4, z+1/4'
'-x+3/4, y+3/4, z+1/4'

loop_
_atom_site_label
_atom_site_type_symbol
_atom_site_fract_x
_atom_site_fract_y
_atom_site_fract_z
_atom_site_U_iso_or_equiv
_atom_site_adp_type
_atom_site_occupancy
_atom_site_symmetry_multiplicity
_atom_site_calc_flag
_atom_site_refinement_flags
Cu1 Cu -0.280325(16) 0.65174(4) 0.15630(2) 0.02381(16) Uani 1 1 d .
Cu2 Cu -0.213994(16) 0.65869(4) 0.27044(2) 0.02218(15) Uani 1 1 d .
N1 N -0.22289(12) 0.6274(3) -0.1158(2) 0.0265(9) Uani 1 1 d DU
H1 H -0.2285 0.6289 -0.1626 0.032 Uiso 1 1 calc R
C1 C -0.25578(14) 0.6239(4) -0.0681(2) 0.0227(9) Uani 1 1 d DU
C2 C -0.24693(12) 0.6236(4) 0.0097(2) 0.0222(10) Uani 1 1 d DU
O1 O -0.28030(9) 0.6185(3) 0.05403(19) 0.0290(8) Uani 1 1 d DU
C3 C -0.20440(13) 0.6242(3) 0.0327(2) 0.0203(9) Uani 1 1 d DU
C4 C -0.17132(13) 0.6268(4) -0.0208(2) 0.0240(9) Uani 1 1 d DU
C5 C -0.18168(13) 0.6286(4) -0.0947(3) 0.0273(10) Uani 1 1 d DU
H5 H -0.1602 0.6307 -0.1304 0.033 Uiso 1 1 calc R
C6 C -0.29999(13) 0.6209(4) -0.0996(3) 0.0344(12) Uani 1 1 d DU
H6A H -0.2985 0.6216 -0.1529 0.052 Uiso 1 1 calc R
H6B H -0.3157 0.6766 -0.0827 0.052 Uiso 1 1 calc R
H6C H -0.3141 0.5627 -0.0834 0.052 Uiso 1 1 calc R
C7 C -0.19335(14) 0.6141(4) 0.1139(3) 0.0294(11) Uani 1 1 d DU
H7A H -0.1959 0.5463 0.1280 0.035 Uiso 1 1 calc R
H7B H -0.1638 0.6332 0.1211 0.035 Uiso 1 1 calc R
O2 O -0.21949(8) 0.6706(2) 0.1609(2) 0.0215(7) Uani 1 1 d DU
C8 C -0.12522(13) 0.6264(4) 0.0028(3) 0.0336(11) Uani 1 1 d DU
H8A H -0.1192 0.6837 0.0325 0.040 Uiso 1 1 calc R
H8B H -0.1195 0.5694 0.0330 0.040 Uiso 1 1 calc R
O3 O -0.09864(12) 0.6256(4) -0.0612(2) 0.0590(12) Uani 1 1 d DU
H2 H -0.0735 0.6251 -0.0483 0.089 Uiso 1 1 calc R
N11 N -0.27042(12) 0.6269(3) 0.5411(2) 0.0296(9) Uani 1 1 d DU
H11 H -0.2646 0.6272 0.5878 0.036 Uiso 1 1 calc R
C11 C -0.23729(14) 0.6253(4) 0.4938(2) 0.0274(10) Uani 1 1 d DU
C21 C -0.24688(13) 0.6231(4) 0.4162(2) 0.0241(10) Uani 1 1 d DU
O11 O -0.21421(9) 0.6188(3) 0.37136(19) 0.0331(8) Uani 1 1 d DU
C31 C -0.29001(13) 0.6235(4) 0.3942(3) 0.0244(9) Uani 1 1 d DU
C41 C -0.32268(14) 0.6268(4) 0.4479(3) 0.0265(9) Uani 1 1 d DU
C51 C -0.31116(14) 0.6280(4) 0.5223(3) 0.0310(10) Uani 1 1 d DU
H51 H -0.3321 0.6297 0.5590 0.037 Uiso 1 1 calc R
C61 C -0.19333(15) 0.6189(4) 0.5221(4) 0.0384(13) Uani 1 1 d DU
H61A H -0.1937 0.6214 0.5754 0.058 Uiso 1 1 calc R
H61B H -0.1769 0.6723 0.5031 0.058 Uiso 1 1 calc R
H61C H -0.1807 0.5587 0.5062 0.058 Uiso 1 1 calc R
C71 C -0.30154(15) 0.6101(4) 0.3132(3) 0.0273(11) Uani 1 1 d DU
H71A H -0.2981 0.5421 0.3002 0.033 Uiso 1 1 calc R
H71B H -0.3314 0.6270 0.3063 0.033 Uiso 1 1 calc R
O21 O -0.27604(9) 0.6679(2) 0.2641(2) 0.0197(7) Uani 1 1 d DU
C81 C -0.36854(14) 0.6283(4) 0.4261(3) 0.0379(12) Uani 1 1 d DU
H81A H -0.3738 0.6833 0.3937 0.046 Uiso 1 1 calc R
H81B H -0.3753 0.5694 0.3988 0.046 Uiso 1 1 calc R
O31 O -0.39502(12) 0.6349(4) 0.4895(2) 0.0629(13) Uani 1 1 d DU
H21 H -0.4201 0.6360 0.4765 0.094 Uiso 1 1 calc R
O1W O -0.34361(10) 0.6429(3) 0.1599(2) 0.0376(8) Uani 1 1 d D
H1W H -0.3572(13) 0.629(3) 0.1215(17) 0.056 Uiso 1 1 d D
H2W H -0.3581(13) 0.684(3) 0.182(2) 0.056 Uiso 1 1 d D
Cl1 Cl -0.14153(3) 0.66567(10) 0.26743(8) 0.0376(3) Uani 1 1 d .
Cl2 Cl -0.24699(5) 0.59203(10) -0.28764(10) 0.0570(3) Uani 1 1 d .

loop_
_atom_site_aniso_label
_atom_site_aniso_U_11
_atom_site_aniso_U_22
_atom_site_aniso_U_33
_atom_site_aniso_U_23
_atom_site_aniso_U_13
_atom_site_aniso_U_12
Cu1 0.0202(3) 0.0401(4) 0.0111(3) -0.0036(3) 0.0009(2) -0.0044(2)
Cu2 0.0191(3) 0.0362(3) 0.0113(3) 0.0024(2) 0.0001(2) 0.0030(2)
N1 0.0307(18) 0.039(2) 0.010(2) -0.0001(17) 0.0011(14) 0.0049(19)
C1 0.025(2) 0.026(2) 0.0172(19) -0.0049(19) 0.0007(15) 0.0038(19)
C2 0.0255(19) 0.027(3) 0.014(2) -0.001(2) 0.0031(15) 0.0026(19)
O1 0.0195(17) 0.053(2) 0.0149(18) -0.0078(18) -0.0004(12) -0.0028(15)
C3 0.0201(17) 0.025(2) 0.016(2) -0.004(2) -0.0019(16) -0.0025(18)
C4 0.0235(19) 0.031(2) 0.017(2) -0.004(2) 0.0023(16) -0.006(2)
C5 0.023(2) 0.038(2) 0.021(2) -0.002(2) 0.0061(18) -0.004(2)
C6 0.032(2) 0.053(3) 0.018(3) -0.001(3) -0.001(2) 0.002(2)
C7 0.027(2) 0.048(3) 0.013(2) -0.002(2) 0.0052(17) 0.006(2)
O2 0.0173(14) 0.0345(17) 0.0126(16) -0.0030(16) -0.0003(13) 0.0020(12)
C8 0.022(2) 0.058(3) 0.020(3) -0.004(2) 0.0041(17) -0.004(2)
O3 0.026(2) 0.127(4) 0.024(2) -0.002(2) 0.0060(16) -0.003(2)
N11 0.0346(19) 0.040(2) 0.014(2) -0.0010(18) -0.0016(15) 0.006(2)
C11 0.031(2) 0.033(3) 0.018(2) 0.000(2) 0.0021(17) 0.002(2)
C21 0.0263(19) 0.027(3) 0.019(2) 0.007(2) 0.0006(16) 0.0040(19)
O11 0.0251(17) 0.059(2) 0.0156(18) 0.0089(18) 0.0025(12) 0.0096(16)
C31 0.0255(19) 0.031(3) 0.017(2) 0.002(2) 0.0021(17) 0.0000(19)
C41 0.0275(19) 0.033(2) 0.019(2) 0.002(2) 0.0035(16) -0.003(2)
C51 0.031(2) 0.046(3) 0.016(2) 0.004(3) 0.0057(19) 0.000(2)
C61 0.034(2) 0.057(4) 0.024(3) 0.004(3) -0.008(2) -0.001(2)
C71 0.028(3) 0.040(3) 0.013(2) 0.007(2) 0.0033(17) -0.008(2)
O21 0.0228(15) 0.0269(16) 0.0094(17) 0.0034(14) 0.0045(14) -0.0035(12)
C81 0.032(2) 0.060(3) 0.022(3) 0.003(2) 0.0018(18) -0.001(3)
O31 0.026(2) 0.131(4) 0.032(2) 0.006(2) 0.0103(16) 0.015(2)
O1W 0.0269(17) 0.071(2) 0.0148(17) -0.0091(16) -0.0025(16) -0.0085(16)
Cl1 0.0206(5) 0.0696(8) 0.0228(6) 0.0054(6) -0.0022(5) 0.0051(5)
Cl2 0.0385(6) 0.1132(10) 0.0194(5) 0.0030(9) -0.0041(4) 0.0027(9)

loop_
_atom_type_symbol
_atom_type_description
_atom_type_scat_dispersion_real
_atom_type_scat_dispersion_imag
_atom_type_scat_source
C C 0.0033 0.0016 'International Tables Vol C Tables 4.2.6.8 and 6.1.1.4'
H H 0.0000 0.0000 'International Tables Vol C Tables 4.2.6.8 and 6.1.1.4'
N N 0.0061 0.0033 'International Tables Vol C Tables 4.2.6.8 and 6.1.1.4'
O O 0.0106 0.0060 'International Tables Vol C Tables 4.2.6.8 and 6.1.1.4'
Cl Cl 0.1484 0.1585 'International Tables Vol C Tables 4.2.6.8 and 6.1.1.4'
Cu Cu 0.3201 1.2651 'International Tables Vol C Tables 4.2.6.8 and 6.1.1.4'

loop_
_geom_angle_atom_site_label_1
_geom_angle_atom_site_label_2
_geom_angle_atom_site_label_3
_geom_angle
_geom_angle_site_symmetry_1
_geom_angle_site_symmetry_3
O1 Cu1 O2 94.23(15) . .
O1 Cu1 O21 171.58(16) . .
O2 Cu1 O21 82.77(15) . .
O1 Cu1 O1W 90.97(15) . .
O2 Cu1 O1W 173.96(17) . .
O21 Cu1 O1W 92.50(14) . .
O1 Cu1 O2 105.91(16) . 14_465
O2 Cu1 O2 82.32(11) . 14_465
O21 Cu1 O2 81.55(13) . 14_465
O1W Cu1 O2 93.31(13) . 14_465
O1 Cu1 Cu2 133.58(10) . .
O2 Cu1 Cu2 42.41(13) . .
O21 Cu1 Cu2 41.51(8) . .
O1W Cu1 Cu2 133.52(12) . .
O2 Cu1 Cu2 86.86(9) 14_465 .
O1 Cu1 Cu1 101.38(11) . 14_465
O2 Cu1 Cu1 47.21(9) . 14_465
O21 Cu1 Cu1 82.39(9) . 14_465
O1W Cu1 Cu1 128.57(11) . 14_465
O2 Cu1 Cu1 35.27(6) 14_465 14_465
Cu2 Cu1 Cu1 64.186(17) . 14_465
O1 Cu1 Cu2 142.08(12) . 14_465
O2 Cu1 Cu2 85.46(10) . 14_465
O21 Cu1 Cu2 45.76(9) . 14_465
O1W Cu1 Cu2 88.55(11) . 14_465
O2 Cu1 Cu2 36.37(10) 14_465 14_465
Cu2 Cu1 Cu2 65.07(2) . 14_465
Cu1 Cu1 Cu2 52.321(14) 14_465 14_465
O11 Cu2 O21 94.08(14) . .
O11 Cu2 O2 166.88(15) . .
O21 Cu2 O2 81.39(13) . .
O11 Cu2 Cl1 92.21(10) . .
O21 Cu2 Cl1 172.25(11) . .
O2 Cu2 Cl1 93.41(9) . .
O11 Cu2 O21 109.35(15) . 14_465
O21 Cu2 O21 78.68(12) . 14_465
O2 Cu2 O21 81.97(12) . 14_465
Cl1 Cu2 O21 94.96(8) . 14_465
O11 Cu2 Cu1 131.34(10) . .
O21 Cu2 Cu1 41.66(12) . .
O2 Cu2 Cu1 40.85(8) . .
Cl1 Cu2 Cu1 134.00(4) . .
O21 Cu2 Cu1 84.67(8) 14_465 .
O11 Cu2 Cu1 144.89(12) . 14_465
O21 Cu2 Cu1 81.93(10) . 14_465
O2 Cu2 Cu1 46.96(8) . 14_465
Cl1 Cu2 Cu1 90.32(4) . 14_465
O21 Cu2 Cu1 35.59(10) 14_465 14_465
Cu1 Cu2 Cu1 63.49(2) . 14_465
O11 Cu2 Cu2 102.30(11) . 14_465
O21 Cu2 Cu2 44.45(9) . 14_465
O2 Cu2 Cu2 83.15(8) . 14_465
Cl1 Cu2 Cu2 129.47(5) . 14_465
O21 Cu2 Cu2 34.55(7) 14_465 14_465
Cu1 Cu2 Cu2 63.222(16) . 14_465
Cu1 Cu2 Cu2 51.710(14) 14_465 14_465
C1 N1 C5 123.9(4) . .
C1 N1 H1 118.1 . .
C5 N1 H1 118.1 . .
N1 C1 C2 118.5(4) . .
N1 C1 C6 118.0(4) . .
C2 C1 C6 123.4(4) . .
O1 C2 C3 125.3(4) . .
O1 C2 C1 116.1(4) . .
C3 C2 C1 118.5(4) . .
C2 O1 Cu1 125.1(3) . .
C2 C3 C4 119.8(4) . .
C2 C3 C7 120.5(4) . .
C4 C3 C7 119.6(4) . .
C5 C4 C3 119.2(4) . .
C5 C4 C8 120.1(4) . .
C3 C4 C8 120.7(4) . .
N1 C5 C4 120.0(4) . .
N1 C5 H5 120.0 . .
C4 C5 H5 120.0 . .
C1 C6 H6A 109.5 . .
C1 C6 H6B 109.5 . .
H6A C6 H6B 109.5 . .
C1 C6 H6C 109.5 . .
H6A C6 H6C 109.5 . .
H6B C6 H6C 109.5 . .
O2 C7 C3 113.4(4) . .
O2 C7 H7A 108.9 . .
C3 C7 H7A 108.9 . .
O2 C7 H7B 108.9 . .
C3 C7 H7B 108.9 . .
H7A C7 H7B 107.7 . .
C7 O2 Cu1 118.3(3) . .
C7 O2 Cu2 120.0(3) . .
Cu1 O2 Cu2 96.75(16) . .
C7 O2 Cu1 122.1(3) . 14_465
Cu1 O2 Cu1 97.51(11) . 14_465
Cu2 O2 Cu1 96.67(13) . 14_465
O3 C8 C4 109.5(4) . .
O3 C8 H8A 109.8 . .
C4 C8 H8A 109.8 . .
O3 C8 H8B 109.8 . .
C4 C8 H8B 109.8 . .
H8A C8 H8B 108.2 . .
C8 O3 H2 109.5 . .
C51 N11 C11 125.8(4) . .
C51 N11 H11 117.1 . .
C11 N11 H11 117.1 . .
N11 C11 C21 117.2(4) . .
N11 C11 C61 120.4(4) . .
C21 C11 C61 122.3(4) . .
O11 C21 C31 125.3(4) . .
O11 C21 C11 116.1(4) . .
C31 C21 C11 118.5(4) . .
C21 O11 Cu2 125.6(3) . .
C21 C31 C41 120.2(4) . .
C21 C31 C71 120.0(4) . .
C41 C31 C71 119.4(4) . .
C51 C41 C31 118.3(4) . .
C51 C41 C81 120.3(4) . .
C31 C41 C81 121.4(4) . .
N11 C51 C41 119.9(4) . .
N11 C51 H51 120.1 . .
C41 C51 H51 120.1 . .
C11 C61 H61A 109.5 . .
C11 C61 H61B 109.5 . .
H61A C61 H61B 109.5 . .
C11 C61 H61C 109.5 . .
H61A C61 H61C 109.5 . .
H61B C61 H61C 109.5 . .
O21 C71 C31 113.1(4) . .
O21 C71 H71A 109.0 . .
C31 C71 H71A 109.0 . .
O21 C71 H71B 109.0 . .
C31 C71 H71B 109.0 . .
H71A C71 H71B 107.8 . .
C71 O21 Cu2 118.9(3) . .
C71 O21 Cu1 120.7(3) . .
Cu2 O21 Cu1 96.83(15) . .
C71 O21 Cu2 116.7(3) . 14_465
Cu2 O21 Cu2 101.00(12) . 14_465
Cu1 O21 Cu2 98.66(14) . 14_465
O31 C81 C41 110.7(4) . .
O31 C81 H81A 109.5 . .
C41 C81 H81A 109.5 . .
O31 C81 H81B 109.5 . .
C41 C81 H81B 109.5 . .
H81A C81 H81B 108.1 . .
C81 O31 H21 109.5 . .
Cu1 O1W H1W 120(3) . .
Cu1 O1W H2W 121(3) . .
H1W O1W H2W 106.1(17) . .

loop_
_geom_bond_atom_site_label_1
_geom_bond_atom_site_label_2
_geom_bond_distance
_geom_bond_site_symmetry_2
Cu1 O1 1.896(3) .
Cu1 O2 1.924(3) .
Cu1 O21 1.956(4) .
Cu1 O1W 1.987(3) .
Cu1 O2 2.446(3) 14_465
Cu1 Cu2 2.9219(6) .
Cu1 Cu1 3.3038(11) 14_465
Cu1 Cu2 3.3235(6) 14_465
Cu2 O11 1.896(3) .
Cu2 O21 1.950(3) .
Cu2 O2 1.984(4) .
Cu2 Cl1 2.2719(11) .
Cu2 O21 2.408(3) 14_465
Cu2 Cu1 3.3235(6) 14_465
Cu2 Cu2 3.3758(11) 14_465
N1 C1 1.341(5) .
N1 C5 1.345(5) .
N1 H1 0.8600 .
C1 C2 1.426(6) .
C1 C6 1.497(6) .
C2 O1 1.317(5) .
C2 C3 1.395(5) .
C3 C4 1.414(6) .
C3 C7 1.506(6) .
C4 C5 1.369(6) .
C4 C8 1.505(5) .
C5 H5 0.9300 .
C6 H6A 0.9600 .
C6 H6B 0.9600 .
C6 H6C 0.9600 .
C7 O2 1.411(5) .
C7 H7A 0.9700 .
C7 H7B 0.9700 .
O2 Cu1 2.446(3) 14_465
C8 O3 1.421(5) .
C8 H8A 0.9700 .
C8 H8B 0.9700 .
O3 H2 0.8200 .
N11 C51 1.320(6) .
N11 C11 1.342(5) .
N11 H11 0.8600 .
C11 C21 1.428(6) .
C11 C61 1.470(6) .
C21 O11 1.304(5) .
C21 C31 1.408(6) .
C31 C41 1.408(6) .
C31 C71 1.511(6) .
C41 C51 1.386(6) .
C41 C81 1.489(6) .
C51 H51 0.9300 .
C61 H61A 0.9600 .
C61 H61B 0.9600 .
C61 H61C 0.9600 .
C71 O21 1.432(5) .
C71 H71A 0.9700 .
C71 H71B 0.9700 .
O21 Cu2 2.408(3) 14_465
C81 O31 1.413(6) .
C81 H81A 0.9700 .
C81 H81B 0.9700 .
O31 H21 0.8200 .
O1W H1W 0.834(10) .
O1W H2W 0.831(10) .

loop_
_geom_hbond_atom_site_label_D
_geom_hbond_atom_site_label_H
_geom_hbond_atom_site_label_A
_geom_hbond_distance_DH
_geom_hbond_distance_HA
_geom_hbond_distance_DA
_geom_hbond_angle_DHA
_geom_hbond_site_symmetry_A
N1 H1 Cl2 0.86 2.38 3.219(4) 166.0 .
N11 H11 Cl2 0.86 2.36 3.202(4) 167.8 1_556
O3 H2 Cl2 0.82 2.45 3.242(4) 163.8 3_565
O31 H21 Cl2 0.82 2.44 3.246(4) 167.9 11_465
O1W H1W Cl1 0.834(10) 2.243(10) 3.076(3) 177(4) 11_464
O1W H2W Cl1 0.831(10) 2.57(2) 3.300(4) 147(4) 14_465
